data_7130712
loop_
_publ_author_name
'Smedley, Christopher J.'

_publ_section_title
;
 A Diversity Oriented Clicking Strategy: The Stereoselective Synthesis of
 Highly-Functionalised Olefins from 2-Substituted-Alkynyl-1-Sulfonyl
 Fluorides
;
_journal_name_full 'Chemical Communications'
_journal_paper_doi 10.1039/D2CC04473K
_journal_year 2022
_chemical_formula_sum 'C11 H13 F O4 S2'
_chemical_formula_weight 292.33
_space_group_crystal_system triclinic
_space_group_IT_number 2
_space_group_name_Hall '-P 1'
_space_group_name_H-M_alt 'P -1'
_atom_sites_solution_hydrogens geom
_audit_creation_method SHELXL-2013
_audit_update_record
;
2021-11-07 deposited with the CCDC.	2022-09-14 downloaded from the CCDC.
;
_cell_angle_alpha 114.3620(10)
_cell_angle_beta 102.2630(10)
_cell_angle_gamma 96.9760(10)
_cell_formula_units_Z 4
_cell_length_a 9.4459(3)
_cell_length_b 12.5540(5)
_cell_length_c 13.0923(5)
_cell_measurement_reflns_used 6143
_cell_measurement_temperature 293(2)
_cell_measurement_theta_max 54.709
_cell_measurement_theta_min 5.777
_cell_volume 1343.37(9)
_computing_cell_refinement 'Bruker SAINT'
_computing_data_collection 'Bruker APEX2'
_computing_data_reduction 'Bruker SAINT'
_computing_molecular_graphics 'Bruker SHELXTL'
_computing_publication_material 'Bruker SHELXTL'
_computing_structure_refinement 'SHELXL-2013 (Sheldrick, 2013)'
_computing_structure_solution 'SHELXS-97 (Sheldrick 2008)'
_diffrn_ambient_temperature 293(2)
_diffrn_measured_fraction_theta_full 0.998
_diffrn_measured_fraction_theta_max 0.998
_diffrn_measurement_device_type 'Bruker APEX-II CCD'
_diffrn_measurement_method '\f and \w scans'
_diffrn_radiation_type MoK\a
_diffrn_radiation_wavelength 0.71073
_diffrn_reflns_av_R_equivalents 0.0566
_diffrn_reflns_av_unetI/netI 0.0493
_diffrn_reflns_Laue_measured_fraction_full 0.998
_diffrn_reflns_Laue_measured_fraction_max 0.998
_diffrn_reflns_limit_h_max 11
_diffrn_reflns_limit_h_min -11
_diffrn_reflns_limit_k_max 15
_diffrn_reflns_limit_k_min -15
_diffrn_reflns_limit_l_max 15
_diffrn_reflns_limit_l_min -15
_diffrn_reflns_number 19071
_diffrn_reflns_point_group_measured_fraction_full 0.998
_diffrn_reflns_point_group_measured_fraction_max 0.998
_diffrn_reflns_theta_full 25.242
_diffrn_reflns_theta_max 25.496
_diffrn_reflns_theta_min 2.447
_exptl_absorpt_coefficient_mu 0.411
_exptl_absorpt_correction_T_max 0.7456
_exptl_absorpt_correction_T_min 0.5617
_exptl_absorpt_correction_type multi-scan
_exptl_absorpt_process_details sadabs
_exptl_crystal_colour colorless
_exptl_crystal_density_diffrn 1.445
_exptl_crystal_description prismatic
_exptl_crystal_F_000 608
_exptl_crystal_size_max 0.140
_exptl_crystal_size_mid 0.120
_exptl_crystal_size_min 0.070
_refine_diff_density_max 0.541
_refine_diff_density_min -0.315
_refine_diff_density_rms 0.052
_refine_ls_extinction_method none
_refine_ls_goodness_of_fit_ref 1.062
_refine_ls_hydrogen_treatment constr
_refine_ls_matrix_type full
_refine_ls_number_parameters 331
_refine_ls_number_reflns 4987
_refine_ls_number_restraints 0
_refine_ls_restrained_S_all 1.062
_refine_ls_R_factor_all 0.0645
_refine_ls_R_factor_gt 0.0466
_refine_ls_shift/su_max 0.000
_refine_ls_shift/su_mean 0.000
_refine_ls_structure_factor_coef Fsqd
_refine_ls_weighting_details 'w=1/[\s^2^(Fo^2^)+(0.0335P)^2^+0.8384P] where P=(Fo^2^+2Fc^2^)/3'
_refine_ls_weighting_scheme calc
_refine_ls_wR_factor_gt 0.1000
_refine_ls_wR_factor_ref 0.1115
_reflns_Friedel_coverage 0.000
_reflns_number_gt 3871
_reflns_number_total 4987
_reflns_threshold_expression 'I > 2\s(I)'
_cod_data_source_file d2cc04473k2.cif
_cod_data_source_block mo_d8v19482_0m
_cod_database_code 7130712
_shelx_space_group_comment
; 
The symmetry employed for this shelxl refinement is uniquely defined 
by the following loop, which should always be used as a source of 
symmetry information in preference to the above space-group names. 
They are only intended as comments. 
;
_shelx_estimated_absorpt_t_min 0.945
_shelx_estimated_absorpt_t_max 0.972
_shelxl_version_number 2013-4

loop_
_space_group_symop_operation_xyz
'x, y, z'
'-x, -y, -z'

loop_
_atom_site_label
_atom_site_type_symbol
_atom_site_fract_x
_atom_site_fract_y
_atom_site_fract_z
_atom_site_U_iso_or_equiv
_atom_site_adp_type
_atom_site_occupancy
_atom_site_site_symmetry_order
_atom_site_calc_flag
_atom_site_refinement_flags_posn
_atom_site_refinement_flags_adp
_atom_site_refinement_flags_occupancy
_atom_site_disorder_assembly
_atom_site_disorder_group
S1 S 0.42605(9) 0.56456(7) -0.19441(6) 0.0511(2) Uani 1 1 d . . . . .
S2 S 0.52973(8) 0.76156(6) 0.04799(6) 0.03744(18) Uani 1 1 d . . . . .
S3 S 0.60654(9) 0.09310(7) 0.35662(6) 0.0487(2) Uani 1 1 d . . . . .
S4 S 0.50938(7) 0.30339(6) 0.50779(6) 0.03949(19) Uani 1 1 d . . . . .
F1 F 0.3872(2) 0.43766(16) -0.20018(19) 0.0751(6) Uani 1 1 d . . . . .
F2 F 0.6650(2) 0.1147(2) 0.26294(19) 0.0958(8) Uani 1 1 d . . . . .
O1 O 0.7211(2) 0.52330(17) -0.13170(18) 0.0517(5) Uani 1 1 d . . . . .
O2 O 0.8153(2) 0.87024(16) 0.04757(17) 0.0480(5) Uani 1 1 d . . . . .
O3 O 0.4769(3) 0.5425(2) -0.29446(18) 0.0709(7) Uani 1 1 d . . . . .
O4 O 0.2940(2) 0.6065(2) -0.1901(2) 0.0746(8) Uani 1 1 d . . . . .
O5 O 0.3253(2) 0.0633(2) 0.18723(17) 0.0617(6) Uani 1 1 d . . . . .
O6 O 0.2069(2) 0.1640(2) 0.46338(19) 0.0574(6) Uani 1 1 d . . . . .
O7 O 0.5438(3) -0.0322(2) 0.3006(3) 0.0902(9) Uani 1 1 d . . . . .
O8 O 0.7324(2) 0.1415(2) 0.45710(19) 0.0661(7) Uani 1 1 d . . . . .
C1 C 0.5621(3) 0.6457(2) -0.0669(2) 0.0385(6) Uani 1 1 d . . . . .
C2 C 0.7042(3) 0.6148(2) -0.0545(2) 0.0390(6) Uani 1 1 d . . . . .
C3 C 0.8323(3) 0.6876(2) 0.0539(2) 0.0402(6) Uani 1 1 d . . . . .
C4 C 0.9091(3) 0.6248(3) 0.1035(3) 0.0550(8) Uani 1 1 d . . . . .
H4 H 0.8776 0.5415 0.0695 0.066 Uiso 1 1 calc R U . . .
C5 C 1.0302(4) 0.6823(3) 0.2014(3) 0.0681(10) Uani 1 1 d . . . . .
H5 H 1.0796 0.6385 0.2334 0.082 Uiso 1 1 calc R U . . .
C6 C 1.0776(4) 0.8055(3) 0.2516(3) 0.0658(9) Uani 1 1 d . . . . .
H6 H 1.1576 0.8452 0.3194 0.079 Uiso 1 1 calc R U . . .
C7 C 1.0080(3) 0.8706(3) 0.2028(3) 0.0535(8) Uani 1 1 d . . . . .
H7 H 1.0426 0.9536 0.2364 0.064 Uiso 1 1 calc R U . . .
C8 C 0.8863(3) 0.8124(2) 0.1036(2) 0.0405(6) Uani 1 1 d . . . . .
C9 C 0.8751(4) 0.9958(2) 0.0898(3) 0.0555(8) Uani 1 1 d . . . . .
H9A H 0.8628 1.0396 0.1660 0.083 Uiso 1 1 calc R U . . .
H9B H 0.8234 1.0227 0.0369 0.083 Uiso 1 1 calc R U . . .
H9C H 0.9791 1.0096 0.0950 0.083 Uiso 1 1 calc R U . . .
C10 C 0.4679(4) 0.8638(2) -0.0041(3) 0.0502(8) Uani 1 1 d . . . . .
H10A H 0.5426 0.8926 -0.0322 0.075 Uiso 1 1 calc R U . . .
H10B H 0.4510 0.9306 0.0586 0.075 Uiso 1 1 calc R U . . .
H10C H 0.3768 0.8233 -0.0668 0.075 Uiso 1 1 calc R U . . .
C11 C 0.3655(4) 0.7085(3) 0.0768(3) 0.0571(8) Uani 1 1 d . . . . .
H11A H 0.2821 0.6793 0.0080 0.086 Uiso 1 1 calc R U . . .
H11B H 0.3472 0.7732 0.1404 0.086 Uiso 1 1 calc R U . . .
H11C H 0.3792 0.6446 0.0973 0.086 Uiso 1 1 calc R U . . .
C12 C 0.4778(3) 0.1759(2) 0.3788(2) 0.0378(6) Uani 1 1 d . . . . .
C13 C 0.3437(3) 0.1428(2) 0.2867(2) 0.0390(6) Uani 1 1 d . . . . .
C14 C 0.2241(3) 0.2103(2) 0.3099(2) 0.0380(6) Uani 1 1 d . . . . .
C15 C 0.1732(3) 0.2600(3) 0.2360(3) 0.0493(7) Uani 1 1 d . . . . .
H15 H 0.2156 0.2523 0.1761 0.059 Uiso 1 1 calc R U . . .
C16 C 0.0608(4) 0.3205(3) 0.2501(3) 0.0628(9) Uani 1 1 d . . . . .
H16 H 0.0287 0.3545 0.2008 0.075 Uiso 1 1 calc R U . . .
C17 C -0.0030(4) 0.3301(3) 0.3367(4) 0.0694(10) Uani 1 1 d . . . . .
H17 H -0.0790 0.3708 0.3462 0.083 Uiso 1 1 calc R U . . .
C18 C 0.0434(3) 0.2805(3) 0.4103(3) 0.0630(9) Uani 1 1 d . . . . .
H18 H -0.0014 0.2875 0.4688 0.076 Uiso 1 1 calc R U . . .
C19 C 0.1569(3) 0.2203(3) 0.3975(3) 0.0455(7) Uani 1 1 d . . . . .
C20 C 0.1369(4) 0.1647(4) 0.5503(3) 0.0842(12) Uani 1 1 d . . . . .
H20A H 0.1476 0.2462 0.6066 0.126 Uiso 1 1 calc R U . . .
H20B H 0.1832 0.1221 0.5892 0.126 Uiso 1 1 calc R U . . .
H20C H 0.0330 0.1261 0.5136 0.126 Uiso 1 1 calc R U . . .
C21 C 0.5574(4) 0.2661(3) 0.6261(2) 0.0548(8) Uani 1 1 d . . . . .
H21A H 0.4716 0.2159 0.6254 0.082 Uiso 1 1 calc R U . . .
H21B H 0.5908 0.3385 0.6989 0.082 Uiso 1 1 calc R U . . .
H21C H 0.6356 0.2238 0.6178 0.082 Uiso 1 1 calc R U . . .
C22 C 0.6794(3) 0.4029(3) 0.5328(3) 0.0644(9) Uani 1 1 d . . . . .
H22A H 0.7591 0.3622 0.5329 0.097 Uiso 1 1 calc R U . . .
H22B H 0.7012 0.4724 0.6071 0.097 Uiso 1 1 calc R U . . .
H22C H 0.6691 0.4275 0.4717 0.097 Uiso 1 1 calc R U . . .

loop_
_atom_site_aniso_label
_atom_site_aniso_U_11
_atom_site_aniso_U_22
_atom_site_aniso_U_33
_atom_site_aniso_U_23
_atom_site_aniso_U_13
_atom_site_aniso_U_12
S1 0.0514(5) 0.0413(4) 0.0382(4) 0.0016(3) 0.0000(3) 0.0166(3)
S2 0.0474(4) 0.0288(3) 0.0322(4) 0.0101(3) 0.0103(3) 0.0113(3)
S3 0.0483(4) 0.0489(4) 0.0401(4) 0.0081(3) 0.0145(3) 0.0221(3)
S4 0.0364(4) 0.0349(4) 0.0311(4) 0.0023(3) 0.0039(3) 0.0096(3)
F1 0.0636(12) 0.0421(10) 0.0892(15) 0.0128(10) 0.0073(11) -0.0032(9)
F2 0.0780(15) 0.155(2) 0.0773(15) 0.0545(16) 0.0507(13) 0.0514(15)
O1 0.0560(13) 0.0359(11) 0.0518(12) 0.0083(10) 0.0128(10) 0.0182(9)
O2 0.0528(12) 0.0311(10) 0.0477(12) 0.0152(9) 0.0004(9) 0.0020(9)
O3 0.0837(17) 0.0802(17) 0.0341(12) 0.0151(12) 0.0088(11) 0.0224(14)
O4 0.0563(14) 0.0716(16) 0.0551(14) -0.0022(12) -0.0093(11) 0.0333(12)
O5 0.0603(14) 0.0641(14) 0.0314(11) -0.0019(10) 0.0037(10) 0.0177(11)
O6 0.0479(12) 0.0827(16) 0.0583(13) 0.0414(13) 0.0252(11) 0.0205(11)
O7 0.095(2) 0.0436(14) 0.102(2) 0.0101(14) 0.0096(16) 0.0277(13)
O8 0.0509(13) 0.0786(16) 0.0506(13) 0.0114(12) 0.0059(11) 0.0333(12)
C1 0.0451(16) 0.0256(13) 0.0326(14) 0.0044(11) 0.0048(12) 0.0103(11)
C2 0.0460(16) 0.0280(13) 0.0406(15) 0.0130(12) 0.0118(13) 0.0109(12)
C3 0.0377(15) 0.0402(15) 0.0417(15) 0.0168(13) 0.0114(12) 0.0117(12)
C4 0.0481(18) 0.0489(18) 0.067(2) 0.0288(17) 0.0071(16) 0.0145(14)
C5 0.053(2) 0.077(3) 0.075(3) 0.042(2) 0.0020(18) 0.0214(18)
C6 0.047(2) 0.080(3) 0.055(2) 0.0264(19) -0.0033(16) 0.0100(18)
C7 0.0448(18) 0.0496(18) 0.0470(18) 0.0119(15) 0.0013(14) 0.0023(14)
C8 0.0381(15) 0.0414(15) 0.0369(15) 0.0137(13) 0.0103(12) 0.0080(12)
C9 0.068(2) 0.0345(16) 0.0542(19) 0.0150(14) 0.0123(16) 0.0047(14)
C10 0.072(2) 0.0340(15) 0.0515(18) 0.0215(14) 0.0206(16) 0.0241(14)
C11 0.063(2) 0.0536(19) 0.056(2) 0.0236(16) 0.0247(17) 0.0086(16)
C12 0.0364(15) 0.0316(14) 0.0313(14) 0.0015(11) 0.0083(11) 0.0085(11)
C13 0.0382(15) 0.0380(15) 0.0292(14) 0.0079(12) 0.0066(12) 0.0016(12)
C14 0.0293(14) 0.0359(14) 0.0346(14) 0.0078(12) 0.0022(11) 0.0009(11)
C15 0.0461(17) 0.0461(17) 0.0445(17) 0.0167(14) 0.0041(14) 0.0022(14)
C16 0.053(2) 0.053(2) 0.074(2) 0.0310(18) -0.0026(18) 0.0099(16)
C17 0.0421(19) 0.066(2) 0.094(3) 0.032(2) 0.0107(19) 0.0204(17)
C18 0.0396(18) 0.075(2) 0.072(2) 0.027(2) 0.0221(17) 0.0178(16)
C19 0.0328(15) 0.0492(17) 0.0482(17) 0.0188(14) 0.0085(13) 0.0055(13)
C20 0.068(2) 0.129(4) 0.077(3) 0.060(3) 0.038(2) 0.020(2)
C21 0.062(2) 0.062(2) 0.0295(15) 0.0104(14) 0.0072(14) 0.0232(16)
C22 0.0506(19) 0.0484(19) 0.067(2) 0.0109(17) 0.0037(17) -0.0047(15)

loop_
_atom_type_symbol
_atom_type_description
_atom_type_scat_dispersion_real
_atom_type_scat_dispersion_imag
_atom_type_scat_source
C C 0.0033 0.0016 'International Tables Vol C Tables 4.2.6.8 and 6.1.1.4'
H H 0.0000 0.0000 'International Tables Vol C Tables 4.2.6.8 and 6.1.1.4'
O O 0.0106 0.0060 'International Tables Vol C Tables 4.2.6.8 and 6.1.1.4'
F F 0.0171 0.0103 'International Tables Vol C Tables 4.2.6.8 and 6.1.1.4'
S S 0.1246 0.1234 'International Tables Vol C Tables 4.2.6.8 and 6.1.1.4'

loop_
_geom_angle_atom_site_label_1
_geom_angle_atom_site_label_2
_geom_angle_atom_site_label_3
_geom_angle
_geom_angle_site_symmetry_1
_geom_angle_site_symmetry_3
_geom_angle_publ_flag
O4 S1 O3 118.26(15) . . ?
O4 S1 F1 104.89(14) . . ?
O3 S1 F1 103.53(14) . . ?
O4 S1 C1 111.14(13) . . ?
O3 S1 C1 113.06(14) . . ?
F1 S1 C1 104.27(13) . . ?
C1 S2 C10 107.49(13) . . ?
C1 S2 C11 109.50(14) . . ?
C10 S2 C11 100.40(16) . . ?
O7 S3 O8 118.73(16) . . ?
O7 S3 F2 103.48(17) . . ?
O8 S3 F2 104.61(14) . . ?
O7 S3 C12 113.07(15) . . ?
O8 S3 C12 111.11(12) . . ?
F2 S3 C12 103.99(13) . . ?
C12 S4 C21 108.57(14) . . ?
C12 S4 C22 108.83(15) . . ?
C21 S4 C22 101.26(17) . . ?
C8 O2 C9 118.0(2) . . ?
C19 O6 C20 118.8(3) . . ?
C2 C1 S1 119.02(19) . . ?
C2 C1 S2 120.5(2) . . ?
S1 C1 S2 120.51(16) . . ?
O1 C2 C1 120.0(2) . . ?
O1 C2 C3 118.2(2) . . ?
C1 C2 C3 121.7(2) . . ?
C4 C3 C8 117.9(3) . . ?
C4 C3 C2 117.0(2) . . ?
C8 C3 C2 124.9(2) . . ?
C5 C4 C3 121.9(3) . . ?
C5 C4 H4 119.1 . . ?
C3 C4 H4 119.1 . . ?
C4 C5 C6 119.2(3) . . ?
C4 C5 H5 120.4 . . ?
C6 C5 H5 120.4 . . ?
C7 C6 C5 120.7(3) . . ?
C7 C6 H6 119.6 . . ?
C5 C6 H6 119.6 . . ?
C6 C7 C8 120.0(3) . . ?
C6 C7 H7 120.0 . . ?
C8 C7 H7 120.0 . . ?
O2 C8 C7 123.3(3) . . ?
O2 C8 C3 116.5(2) . . ?
C7 C8 C3 120.2(3) . . ?
O2 C9 H9A 109.5 . . ?
O2 C9 H9B 109.5 . . ?
H9A C9 H9B 109.5 . . ?
O2 C9 H9C 109.5 . . ?
H9A C9 H9C 109.5 . . ?
H9B C9 H9C 109.5 . . ?
S2 C10 H10A 109.5 . . ?
S2 C10 H10B 109.5 . . ?
H10A C10 H10B 109.5 . . ?
S2 C10 H10C 109.5 . . ?
H10A C10 H10C 109.5 . . ?
H10B C10 H10C 109.5 . . ?
S2 C11 H11A 109.5 . . ?
S2 C11 H11B 109.5 . . ?
H11A C11 H11B 109.5 . . ?
S2 C11 H11C 109.5 . . ?
H11A C11 H11C 109.5 . . ?
H11B C11 H11C 109.5 . . ?
C13 C12 S3 119.54(19) . . ?
C13 C12 S4 119.37(19) . . ?
S3 C12 S4 121.02(16) . . ?
O5 C13 C12 121.9(3) . . ?
O5 C13 C14 118.7(2) . . ?
C12 C13 C14 119.3(2) . . ?
C15 C14 C19 118.7(3) . . ?
C15 C14 C13 117.7(2) . . ?
C19 C14 C13 123.5(3) . . ?
C16 C15 C14 121.0(3) . . ?
C16 C15 H15 119.5 . . ?
C14 C15 H15 119.5 . . ?
C17 C16 C15 119.5(3) . . ?
C17 C16 H16 120.3 . . ?
C15 C16 H16 120.3 . . ?
C16 C17 C18 120.9(3) . . ?
C16 C17 H17 119.6 . . ?
C18 C17 H17 119.6 . . ?
C17 C18 C19 120.1(3) . . ?
C17 C18 H18 119.9 . . ?
C19 C18 H18 119.9 . . ?
O6 C19 C18 124.4(3) . . ?
O6 C19 C14 115.8(2) . . ?
C18 C19 C14 119.8(3) . . ?
O6 C20 H20A 109.5 . . ?
O6 C20 H20B 109.5 . . ?
H20A C20 H20B 109.5 . . ?
O6 C20 H20C 109.5 . . ?
H20A C20 H20C 109.5 . . ?
H20B C20 H20C 109.5 . . ?
S4 C21 H21A 109.5 . . ?
S4 C21 H21B 109.5 . . ?
H21A C21 H21B 109.5 . . ?
S4 C21 H21C 109.5 . . ?
H21A C21 H21C 109.5 . . ?
H21B C21 H21C 109.5 . . ?
S4 C22 H22A 109.5 . . ?
S4 C22 H22B 109.5 . . ?
H22A C22 H22B 109.5 . . ?
S4 C22 H22C 109.5 . . ?
H22A C22 H22C 109.5 . . ?
H22B C22 H22C 109.5 . . ?

loop_
_geom_bond_atom_site_label_1
_geom_bond_atom_site_label_2
_geom_bond_distance
_geom_bond_site_symmetry_2
_geom_bond_publ_flag
S1 O4 1.414(2) . ?
S1 O3 1.422(2) . ?
S1 F1 1.557(2) . ?
S1 C1 1.686(3) . ?
S2 C1 1.724(2) . ?
S2 C10 1.786(3) . ?
S2 C11 1.787(3) . ?
S3 O7 1.415(2) . ?
S3 O8 1.419(2) . ?
S3 F2 1.552(2) . ?
S3 C12 1.689(3) . ?
S4 C12 1.715(2) . ?
S4 C21 1.782(3) . ?
S4 C22 1.788(3) . ?
O1 C2 1.234(3) . ?
O2 C8 1.366(3) . ?
O2 C9 1.429(3) . ?
O5 C13 1.229(3) . ?
O6 C19 1.369(3) . ?
O6 C20 1.431(4) . ?
C1 C2 1.437(4) . ?
C2 C3 1.498(4) . ?
C3 C4 1.390(4) . ?
C3 C8 1.401(4) . ?
C4 C5 1.373(4) . ?
C4 H4 0.9300 . ?
C5 C6 1.375(5) . ?
C5 H5 0.9300 . ?
C6 C7 1.375(4) . ?
C6 H6 0.9300 . ?
C7 C8 1.386(4) . ?
C7 H7 0.9300 . ?
C9 H9A 0.9600 . ?
C9 H9B 0.9600 . ?
C9 H9C 0.9600 . ?
C10 H10A 0.9600 . ?
C10 H10B 0.9600 . ?
C10 H10C 0.9600 . ?
C11 H11A 0.9600 . ?
C11 H11B 0.9600 . ?
C11 H11C 0.9600 . ?
C12 C13 1.429(4) . ?
C13 C14 1.502(4) . ?
C14 C15 1.389(4) . ?
C14 C19 1.394(4) . ?
C15 C16 1.380(4) . ?
C15 H15 0.9300 . ?
C16 C17 1.364(5) . ?
C16 H16 0.9300 . ?
C17 C18 1.374(5) . ?
C17 H17 0.9300 . ?
C18 C19 1.385(4) . ?
C18 H18 0.9300 . ?
C20 H20A 0.9600 . ?
C20 H20B 0.9600 . ?
C20 H20C 0.9600 . ?
C21 H21A 0.9600 . ?
C21 H21B 0.9600 . ?
C21 H21C 0.9600 . ?
C22 H22A 0.9600 . ?
C22 H22B 0.9600 . ?
C22 H22C 0.9600 . ?

loop_
_geom_hbond_atom_site_label_D
_geom_hbond_atom_site_label_H
_geom_hbond_atom_site_label_A
_geom_hbond_distance_DH
_geom_hbond_distance_HA
_geom_hbond_distance_DA
_geom_hbond_angle_DHA
_geom_hbond_site_symmetry_A
C22 H22C O3 0.96 2.63 3.527(4) 155.6 2_665
C22 H22A O8 0.96 2.49 3.152(4) 126.3 .
C21 H21C O8 0.96 2.36 3.067(4) 129.8 .
C21 H21B O1 0.96 2.39 3.336(4) 167.8 1_556
C11 H11C O1 0.96 2.45 3.325(4) 150.8 2_665
C11 H11B O7 0.96 2.61 3.274(4) 126.3 1_565
C11 H11A O4 0.96 2.40 3.066(4) 125.9 .
C10 H10C O4 0.96 2.44 3.096(4) 125.5 .
C10 H10B O5 0.96 2.46 3.382(3) 161.6 1_565
C9 H9B O5 0.96 2.65 3.437(4) 139.6 2_665
C9 H9A F2 0.96 2.54 3.337(4) 140.8 1_565

loop_
_geom_torsion_atom_site_label_1
_geom_torsion_atom_site_label_2
_geom_torsion_atom_site_label_3
_geom_torsion_atom_site_label_4
_geom_torsion
_geom_torsion_site_symmetry_1
_geom_torsion_site_symmetry_2
_geom_torsion_site_symmetry_3
_geom_torsion_site_symmetry_4
_geom_torsion_publ_flag
O4 S1 C1 C2 179.1(2) . . . . ?
O3 S1 C1 C2 -45.1(3) . . . . ?
F1 S1 C1 C2 66.6(2) . . . . ?
O4 S1 C1 S2 0.7(2) . . . . ?
O3 S1 C1 S2 136.47(18) . . . . ?
F1 S1 C1 S2 -111.78(17) . . . . ?
C10 S2 C1 C2 125.3(2) . . . . ?
C11 S2 C1 C2 -126.5(2) . . . . ?
C10 S2 C1 S1 -56.3(2) . . . . ?
C11 S2 C1 S1 51.9(2) . . . . ?
S1 C1 C2 O1 -7.0(4) . . . . ?
S2 C1 C2 O1 171.5(2) . . . . ?
S1 C1 C2 C3 176.5(2) . . . . ?
S2 C1 C2 C3 -5.1(4) . . . . ?
O1 C2 C3 C4 -44.4(4) . . . . ?
C1 C2 C3 C4 132.3(3) . . . . ?
O1 C2 C3 C8 131.0(3) . . . . ?
C1 C2 C3 C8 -52.4(4) . . . . ?
C8 C3 C4 C5 2.9(5) . . . . ?
C2 C3 C4 C5 178.6(3) . . . . ?
C3 C4 C5 C6 -0.3(5) . . . . ?
C4 C5 C6 C7 -2.0(6) . . . . ?
C5 C6 C7 C8 1.6(5) . . . . ?
C9 O2 C8 C7 3.6(4) . . . . ?
C9 O2 C8 C3 -174.7(2) . . . . ?
C6 C7 C8 O2 -177.3(3) . . . . ?
C6 C7 C8 C3 1.0(4) . . . . ?
C4 C3 C8 O2 175.2(2) . . . . ?
C2 C3 C8 O2 -0.1(4) . . . . ?
C4 C3 C8 C7 -3.2(4) . . . . ?
C2 C3 C8 C7 -178.6(3) . . . . ?
O7 S3 C12 C13 -44.7(3) . . . . ?
O8 S3 C12 C13 178.9(2) . . . . ?
F2 S3 C12 C13 66.8(2) . . . . ?
O7 S3 C12 S4 138.4(2) . . . . ?
O8 S3 C12 S4 2.0(2) . . . . ?
F2 S3 C12 S4 -110.03(19) . . . . ?
C21 S4 C12 C13 129.3(2) . . . . ?
C22 S4 C12 C13 -121.3(2) . . . . ?
C21 S4 C12 S3 -53.8(2) . . . . ?
C22 S4 C12 S3 55.6(2) . . . . ?
S3 C12 C13 O5 -7.9(4) . . . . ?
S4 C12 C13 O5 169.1(2) . . . . ?
S3 C12 C13 C14 174.9(2) . . . . ?
S4 C12 C13 C14 -8.2(4) . . . . ?
O5 C13 C14 C15 -51.5(4) . . . . ?
C12 C13 C14 C15 125.8(3) . . . . ?
O5 C13 C14 C19 125.2(3) . . . . ?
C12 C13 C14 C19 -57.5(4) . . . . ?
C19 C14 C15 C16 1.4(4) . . . . ?
C13 C14 C15 C16 178.3(3) . . . . ?
C14 C15 C16 C17 -1.0(5) . . . . ?
C15 C16 C17 C18 0.1(5) . . . . ?
C16 C17 C18 C19 0.3(5) . . . . ?
C20 O6 C19 C18 1.2(5) . . . . ?
C20 O6 C19 C14 -176.4(3) . . . . ?
C17 C18 C19 O6 -177.4(3) . . . . ?
C17 C18 C19 C14 0.1(5) . . . . ?
C15 C14 C19 O6 176.7(2) . . . . ?
C13 C14 C19 O6 0.1(4) . . . . ?
C15 C14 C19 C18 -1.0(4) . . . . ?
C13 C14 C19 C18 -177.6(3) . . . . ?
